data_1535107
loop_
_publ_author_name
'Hatscher, S.T.'
'Urland, W.'

_publ_section_title
;
 Synthesis and structures of chloride thiosilicates with lanthanides Ln3
 Cl (Si S4)2 (Ln = La, Ce, Pr)
;
_journal_name_full 'Materials Research Bulletin'
_journal_page_first 1239
_journal_page_last 1247
_journal_volume 37
_journal_year 2002
_chemical_formula_sum 'Ce3 Cl S8 Si2'
_chemical_name_systematic 'Ce3 Cl (Si S4)2'
_space_group_IT_number 15
_symmetry_space_group_name_Hall '-C 2yc'
_symmetry_space_group_name_H-M 'C 1 2/c 1'
_cell_angle_alpha 90
_cell_angle_beta 97.07
_cell_angle_gamma 90
_cell_formula_units_Z 4
_cell_length_a 15.594
_cell_length_b 7.7019
_cell_length_c 10.969
_cell_volume 1307.398
_citation_journal_id_ASTM MRBUAC
_cod_data_source_file Hatscher_MRBUAC_2002_456.cif
_cod_data_source_block Ce3Cl1S8Si2
_cod_original_formula_sum 'Ce3 Cl1 S8 Si2'
_cod_database_code 1535107

loop_
_symmetry_equiv_pos_as_xyz
x,y,z
-x,y,-z+1/2
-x,-y,-z
x,-y,z-1/2
x+1/2,y+1/2,z
-x+1/2,y+1/2,-z+1/2
-x+1/2,-y+1/2,-z
x+1/2,-y+1/2,z-1/2

loop_
_atom_site_label
_atom_site_type_symbol
_atom_site_fract_x
_atom_site_fract_y
_atom_site_fract_z
_atom_site_occupancy
_atom_site_U_iso_or_equiv
Ce1 Ce+3 0.191897 0.119206 0.684916 1 0.0
S2 S-2 0.2843 0.57334 0.08457 1 0.0
Si1 Si+4 0.15971 0.4683 0.02927 1 0.0
S4 S-2 0.14813 0.40944 -0.15947 1 0.0
S3 S-2 0.06481 0.65697 0.04996 1 0.0
Ce2 Ce+3 0.5 0.11892 0.75 1 0.0
Cl1 Cl-1 0 1.00058 0.25 1 0.0
S1 S-2 0.14593 0.25069 0.14058 1 0.0
